data_4021755
loop_
_publ_author_name
'Tilak Chandra'
'Xiang Zou'
'Edward J. Valente'
'Kenneth L. Brown'

_publ_section_title
;
 Regio- and Stereoselective Glycosylation: Synthesis of 5-Haloimidazole
 \a-Ribonucleosides
;
_journal_name_full 'Journal of Organic Chemistry'
_journal_page_first 5000
_journal_page_last 5003
_journal_paper_doi 10.1021/jo060087s
_journal_volume 71
_journal_year 2006
_chemical_absolute_configuration ad
_chemical_compound_source 'synthesis as described'
_chemical_formula_moiety 'C30 H29 F1 N2 O4'
_chemical_formula_sum 'C30 H29 F N2 O4'
_chemical_formula_weight 500.55
_chemical_name_systematic
;
 ?
;
_space_group_IT_number 19
_space_group_name_Hall 'P 2ac 2ab'
_space_group_name_H-M_alt 'P 21 21 21'
_symmetry_cell_setting orthorhombic
_symmetry_Int_Tables_number 19
_symmetry_space_group_name_Hall 'P 2ac 2ab'
_symmetry_space_group_name_H-M 'P 21 21 21'
_atom_sites_solution_hydrogens geom
_atom_sites_solution_primary direct
_atom_sites_solution_secondary difmap
_audit_conform_dict_location ftp://ftp.iucr.org/pub/cif_core.dic
_audit_conform_dict_name cif_core.dic
_audit_conform_dict_version 2.2
_audit_creation_date 2005-12-08T12:34:08-00:00
_audit_creation_method 'WinGX routine CIF_UPDATE'
_cell_angle_alpha 90.058(4)
_cell_angle_beta 89.990(4)
_cell_angle_gamma 89.935(4)
_cell_formula_units_Z 4
_cell_length_a 8.2594(4)
_cell_length_b 14.7704(8)
_cell_length_c 20.8394(9)
_cell_measurement_reflns_used 20000
_cell_measurement_temperature 100
_cell_measurement_theta_max 40
_cell_measurement_theta_min 3
_cell_measurement_wavelength 0.71073
_cell_volume 2542.3(2)
_computing_cell_refinement 'CrysAlis (Oxford Diffraction)'
_computing_data_collection 'CrysAlis (Oxford Diffraction)'
_computing_data_reduction 'CrysAlis (Oxford Diffraction)'
_computing_molecular_graphics 'Molscript (Kraulis, 1991)'
_computing_publication_material 'WinGX publication routines (Farrugia, 1999)'
_computing_structure_refinement 'SHELXL-97 (Sheldrick, 1997)'
_computing_structure_solution 'SHELXS-97 (Sheldrick, 1997)'
_diffrn_ambient_temperature 100
_diffrn_detector CCD
_diffrn_measured_fraction_theta_full 0.995
_diffrn_measured_fraction_theta_max 0.995
_diffrn_measurement_device '\k-geometry diffractometer'
_diffrn_measurement_device_type 'Oxford Diffraction Xcalibur'
_diffrn_measurement_method 'phi and omega scans'
_diffrn_orient_matrix_UB_11 -0.016310928
_diffrn_orient_matrix_UB_12 0.0197615568
_diffrn_orient_matrix_UB_13 0.0305019585
_diffrn_orient_matrix_UB_21 0.0329075171
_diffrn_orient_matrix_UB_22 0.0418601946
_diffrn_orient_matrix_UB_23 -0.0109537185
_diffrn_orient_matrix_UB_31 -0.0780206911
_diffrn_orient_matrix_UB_32 0.0134014725
_diffrn_orient_matrix_UB_33 -0.0108540162
_diffrn_radiation_monochromator graphite
_diffrn_radiation_probe x-ray
_diffrn_radiation_type MoK\a
_diffrn_radiation_wavelength 0.71073
_diffrn_reflns_av_R_equivalents 0.0256
_diffrn_reflns_av_unetI/netI 0.0321
_diffrn_reflns_limit_h_max 11
_diffrn_reflns_limit_h_min -14
_diffrn_reflns_limit_k_max 26
_diffrn_reflns_limit_k_min -25
_diffrn_reflns_limit_l_max 36
_diffrn_reflns_limit_l_min -37
_diffrn_reflns_number 51661
_diffrn_reflns_theta_full 40.35
_diffrn_reflns_theta_max 40.35
_diffrn_reflns_theta_min 3.83
_diffrn_source 'fine-focus sealed tube'
_diffrn_standards_decay_% <2%
_diffrn_standards_interval_count 50
_diffrn_standards_number 2
_exptl_absorpt_coefficient_mu 0.092
_exptl_absorpt_correction_T_max 0.98319
_exptl_absorpt_correction_T_min 0.96252
_exptl_absorpt_correction_type analytical
_exptl_absorpt_process_details
;
        CrysAlis RED, Oxford Diffraction Ltd.,
Version 1.171.28cycle7 beta (release 01-12-2005 CrysAlis171 .NET)
        (compiled Dec  1 2005,15:12:38)
Analytical numeric absorption correction using a multifaceted crystal
        model based on expressions derived by R.C. Clark & J.S. Reid.
;
_exptl_crystal_colour colorless
_exptl_crystal_density_diffrn 1.308
_exptl_crystal_density_method 'not measured'
_exptl_crystal_description prism
_exptl_crystal_F_000 1056
_exptl_crystal_size_max 0.6
_exptl_crystal_size_mid 0.3
_exptl_crystal_size_min 0.3
_refine_diff_density_max 0.471
_refine_diff_density_min -0.195
_refine_diff_density_rms 0.055
_refine_ls_abs_structure_details 'Flack H D (1983), Acta Cryst. A39, 876-881'
_refine_ls_abs_structure_Flack -0.1(3)
_refine_ls_extinction_method none
_refine_ls_goodness_of_fit_ref 0.994
_refine_ls_hydrogen_treatment mixed
_refine_ls_matrix_type full
_refine_ls_number_parameters 450
_refine_ls_number_reflns 15926
_refine_ls_number_restraints 0
_refine_ls_restrained_S_all 0.994
_refine_ls_R_factor_all 0.0463
_refine_ls_R_factor_gt 0.0378
_refine_ls_shift/su_max 0.001
_refine_ls_shift/su_mean 0
_refine_ls_structure_factor_coef Fsqd
_refine_ls_weighting_details 'calc w=1/[\s^2^(Fo^2^)+(0.0639P)^2^+0.0000P] where P=(Fo^2^+2Fc^2^)/3'
_refine_ls_weighting_scheme calc
_refine_ls_wR_factor_gt 0.0924
_refine_ls_wR_factor_ref 0.0953
_reflns_number_gt 13638
_reflns_number_total 15926
_reflns_threshold_expression >2sigma(I)
_cod_data_source_file jo060087ssi20060116_114311.cif
_cod_original_formula_sum 'C30 H29 F1 N2 O4'
_cod_database_code 4021755

loop_
_symmetry_equiv_pos_as_xyz
'x, y, z'
'-x+1/2, -y, z+1/2'
'-x, y+1/2, -z+1/2'
'x+1/2, -y+1/2, -z'

loop_
_atom_site_label
_atom_site_type_symbol
_atom_site_fract_x
_atom_site_fract_y
_atom_site_fract_z
_atom_site_U_iso_or_equiv
_atom_site_adp_type
_atom_site_occupancy
_atom_site_symmetry_multiplicity
_atom_site_calc_flag
F1 F 0.51809(7) 0.24957(4) 0.41758(4) 0.03036(12) Uani 1 1 d
O1 O 0.39075(6) 0.01656(4) 0.35012(2) 0.01437(8) Uani 1 1 d
O2 O 0.31982(6) -0.03658(4) 0.48634(2) 0.01492(8) Uani 1 1 d
O3 O 0.14774(8) -0.11721(4) 0.42513(3) 0.01948(10) Uani 1 1 d
O4 O 0.10842(6) 0.11419(3) 0.30913(2) 0.01334(8) Uani 1 1 d
N1 N 0.52553(7) 0.09309(4) 0.43138(3) 0.01355(9) Uani 1 1 d
N2 N 0.77849(8) 0.07213(5) 0.46543(4) 0.02149(12) Uani 1 1 d
C1 C 0.36853(8) 0.07564(4) 0.40327(3) 0.01201(9) Uani 1 1 d
H1 H 0.3294(16) 0.1338(8) 0.3897(6) 0.019(3) Uiso 1 1 d
C2 C 0.60086(9) 0.17587(5) 0.43364(4) 0.01879(12) Uani 1 1 d
C3 C 0.75448(10) 0.16399(6) 0.45453(5) 0.02379(14) Uani 1 1 d
H3 H 0.8360(17) 0.2072(9) 0.4619(7) 0.025(3) Uiso 1 1 d
C4 C 0.64087(9) 0.03239(5) 0.45120(3) 0.01659(11) Uani 1 1 d
H4 H 0.6196(17) -0.0311(9) 0.4530(6) 0.023(3) Uiso 1 1 d
C5 C 0.24484(8) 0.02923(4) 0.44665(3) 0.01228(9) Uani 1 1 d
H5 H 0.1803(14) 0.0750(8) 0.4723(6) 0.013(2) Uiso 1 1 d
C6 C 0.21059(9) -0.11198(4) 0.48865(3) 0.01433(10) Uani 1 1 d
C7 C 0.07629(11) -0.09470(6) 0.53713(4) 0.02469(15) Uani 1 1 d
H7A H 0.129(2) -0.0822(12) 0.5822(9) 0.048(4) Uiso 1 1 d
H7B H -0.0051(19) -0.1419(10) 0.5340(7) 0.031(3) Uiso 1 1 d
H7C H 0.010(2) -0.0411(11) 0.5244(8) 0.044(4) Uiso 1 1 d
C8 C 0.30542(12) -0.19712(6) 0.50186(4) 0.02465(15) Uani 1 1 d
H8A H 0.4022(19) -0.2007(10) 0.4705(8) 0.037(4) Uiso 1 1 d
H8B H 0.2351(19) -0.2521(12) 0.4981(8) 0.036(4) Uiso 1 1 d
H8C H 0.354(2) -0.1884(12) 0.5450(9) 0.059(5) Uiso 1 1 d
C9 C 0.14285(8) -0.02752(4) 0.39953(3) 0.01338(10) Uani 1 1 d
H9 H 0.0387(16) -0.0048(8) 0.3975(6) 0.016(3) Uiso 1 1 d
C10 C 0.23582(8) -0.02400(4) 0.33572(3) 0.01318(10) Uani 1 1 d
H10 H 0.2533(14) -0.0839(8) 0.3217(6) 0.017(3) Uiso 1 1 d
C11 C 0.14696(9) 0.02694(4) 0.28353(3) 0.01474(10) Uani 1 1 d
H11A H 0.0461(18) -0.0072(9) 0.2722(6) 0.025(3) Uiso 1 1 d
H11B H 0.2138(15) 0.0339(9) 0.2468(6) 0.018(3) Uiso 1 1 d
C12 C 0.03367(8) 0.17792(4) 0.26542(3) 0.01101(9) Uani 1 1 d
C13 C -0.09854(8) 0.12860(4) 0.22803(3) 0.01146(9) Uani 1 1 d
C14 C -0.22038(9) 0.08429(5) 0.26303(3) 0.01514(10) Uani 1 1 d
H14 H -0.2233(17) 0.0904(9) 0.3083(7) 0.032(3) Uiso 1 1 d
C15 C -0.33378(9) 0.02979(5) 0.23238(4) 0.01838(11) Uani 1 1 d
H15 H -0.4135(17) 0.0026(9) 0.2576(6) 0.025(3) Uiso 1 1 d
C16 C -0.33005(9) 0.02031(6) 0.16590(4) 0.01972(12) Uani 1 1 d
H16 H -0.4099(19) -0.0163(10) 0.1417(7) 0.032(3) Uiso 1 1 d
C17 C -0.21255(10) 0.06520(6) 0.13061(3) 0.01927(12) Uani 1 1 d
H17 H -0.2037(18) 0.0544(9) 0.0844(7) 0.031(3) Uiso 1 1 d
C18 C -0.09651(8) 0.11818(5) 0.16155(3) 0.01514(10) Uani 1 1 d
H18 H -0.0096(16) 0.1452(9) 0.1374(6) 0.021(3) Uiso 1 1 d
C19 C -0.03283(8) 0.25293(4) 0.30889(3) 0.01263(9) Uani 1 1 d
C20 C 0.06716(10) 0.28883(5) 0.35667(3) 0.01760(11) Uani 1 1 d
H20 H 0.1700(19) 0.2644(10) 0.3624(7) 0.034(4) Uiso 1 1 d
C21 C 0.01456(12) 0.36050(5) 0.39447(4) 0.02254(15) Uani 1 1 d
H21 H 0.0835(17) 0.3842(10) 0.4271(7) 0.030(3) Uiso 1 1 d
C22 C -0.13750(12) 0.39858(5) 0.38484(4) 0.02371(15) Uani 1 1 d
H22 H -0.1770(18) 0.4472(10) 0.4103(7) 0.031(3) Uiso 1 1 d
C23 C -0.23690(11) 0.36379(5) 0.33727(4) 0.02145(14) Uani 1 1 d
H23 H -0.3399(19) 0.3916(10) 0.3297(8) 0.037(4) Uiso 1 1 d
C24 C -0.18481(9) 0.29122(5) 0.29934(3) 0.01654(11) Uani 1 1 d
H24 H -0.2574(17) 0.2661(9) 0.2645(7) 0.029(3) Uiso 1 1 d
C25 C 0.16269(8) 0.22303(4) 0.22289(3) 0.01158(9) Uani 1 1 d
C26 C 0.11558(8) 0.29284(5) 0.18137(3) 0.01465(10) Uani 1 1 d
H26 H 0.0038(16) 0.3104(8) 0.1759(6) 0.020(3) Uiso 1 1 d
C27 C 0.22949(9) 0.33986(5) 0.14537(4) 0.01728(11) Uani 1 1 d
H27 H 0.1961(16) 0.3841(9) 0.1177(7) 0.027(3) Uiso 1 1 d
C28 C 0.39308(9) 0.31704(5) 0.14947(4) 0.01772(11) Uani 1 1 d
H28 H 0.4701(17) 0.3493(10) 0.1271(7) 0.027(3) Uiso 1 1 d
C29 C 0.44031(9) 0.24679(6) 0.18965(4) 0.01855(12) Uani 1 1 d
H29 H 0.5603(17) 0.2327(10) 0.1925(7) 0.030(3) Uiso 1 1 d
C30 C 0.32658(8) 0.20119(5) 0.22706(3) 0.01569(11) Uani 1 1 d
H30 H 0.3595(17) 0.1542(9) 0.2570(6) 0.022(3) Uiso 1 1 d

loop_
_atom_site_aniso_label
_atom_site_aniso_U_11
_atom_site_aniso_U_22
_atom_site_aniso_U_33
_atom_site_aniso_U_23
_atom_site_aniso_U_13
_atom_site_aniso_U_12
F1 0.0237(2) 0.01451(19) 0.0529(4) 0.0078(2) 0.0009(2) -0.00305(18)
O1 0.01369(19) 0.0177(2) 0.01168(17) -0.00080(15) 0.00089(15) 0.00089(16)
O2 0.0160(2) 0.0170(2) 0.01177(17) 0.00347(15) -0.00236(15) -0.00407(16)
O3 0.0312(3) 0.01192(18) 0.0154(2) 0.00277(16) -0.00775(19) -0.00597(19)
O4 0.0196(2) 0.01053(16) 0.00991(16) -0.00010(14) -0.00353(15) 0.00377(15)
N1 0.0116(2) 0.0133(2) 0.0157(2) 0.00058(17) 0.00028(17) -0.00067(17)
N2 0.0136(2) 0.0266(3) 0.0243(3) -0.0017(2) -0.0010(2) -0.0001(2)
C1 0.0113(2) 0.0118(2) 0.0129(2) 0.00056(18) 0.00004(17) 0.00058(18)
C2 0.0157(3) 0.0155(3) 0.0252(3) 0.0012(2) 0.0025(2) -0.0047(2)
C3 0.0150(3) 0.0249(3) 0.0315(4) -0.0008(3) 0.0007(3) -0.0066(3)
C4 0.0138(3) 0.0173(3) 0.0187(3) -0.0006(2) -0.0010(2) 0.0022(2)
C5 0.0135(2) 0.0111(2) 0.0123(2) -0.00060(18) 0.00181(17) -0.00087(18)
C6 0.0175(3) 0.0139(2) 0.0116(2) 0.00201(19) 0.00000(18) -0.0021(2)
C7 0.0262(4) 0.0216(3) 0.0264(4) 0.0006(3) 0.0110(3) -0.0053(3)
C8 0.0294(4) 0.0201(3) 0.0244(3) 0.0095(3) 0.0013(3) 0.0040(3)
C9 0.0143(2) 0.0121(2) 0.0138(2) 0.00185(18) -0.00227(18) -0.00095(19)
C10 0.0152(2) 0.0118(2) 0.0126(2) 0.00000(18) -0.00237(18) 0.00208(19)
C11 0.0211(3) 0.0116(2) 0.0116(2) -0.00142(18) -0.00365(19) 0.0041(2)
C12 0.0135(2) 0.0108(2) 0.00875(19) 0.00041(16) -0.00144(17) 0.00241(18)
C13 0.0125(2) 0.0122(2) 0.00973(19) 0.00012(17) -0.00029(17) 0.00134(18)
C14 0.0160(3) 0.0163(3) 0.0132(2) 0.0013(2) 0.00219(19) -0.0001(2)
C15 0.0149(3) 0.0200(3) 0.0203(3) 0.0018(2) 0.0013(2) -0.0020(2)
C16 0.0168(3) 0.0216(3) 0.0208(3) -0.0019(2) -0.0033(2) -0.0039(2)
C17 0.0199(3) 0.0247(3) 0.0132(2) -0.0026(2) -0.0023(2) -0.0041(3)
C18 0.0157(3) 0.0192(3) 0.0106(2) -0.0007(2) -0.00004(18) -0.0019(2)
C19 0.0168(2) 0.0114(2) 0.0097(2) -0.00039(17) 0.00074(18) 0.00166(19)
C20 0.0236(3) 0.0143(2) 0.0149(2) -0.0029(2) -0.0028(2) 0.0008(2)
C21 0.0372(4) 0.0146(3) 0.0158(3) -0.0043(2) 0.0000(3) -0.0006(3)
C22 0.0383(4) 0.0142(3) 0.0187(3) -0.0023(2) 0.0091(3) 0.0038(3)
C23 0.0256(3) 0.0159(3) 0.0228(3) 0.0006(2) 0.0078(3) 0.0070(2)
C24 0.0177(3) 0.0154(2) 0.0166(3) -0.0002(2) 0.0016(2) 0.0047(2)
C25 0.0115(2) 0.0121(2) 0.0112(2) -0.00057(17) -0.00094(17) 0.00097(18)
C26 0.0142(2) 0.0139(2) 0.0159(2) 0.00264(19) 0.00102(19) 0.0018(2)
C27 0.0183(3) 0.0150(2) 0.0185(3) 0.0029(2) 0.0031(2) 0.0002(2)
C28 0.0157(3) 0.0187(3) 0.0187(3) -0.0013(2) 0.0019(2) -0.0038(2)
C29 0.0125(2) 0.0233(3) 0.0198(3) -0.0019(2) -0.0014(2) -0.0016(2)
C30 0.0121(2) 0.0188(3) 0.0162(2) 0.0002(2) -0.00251(19) 0.0016(2)

loop_
_atom_type_symbol
_atom_type_number_in_cell
C 120
H 116
F 4
N 8
O 16

loop_
_geom_angle_atom_site_label_1
_geom_angle_atom_site_label_2
_geom_angle_atom_site_label_3
_geom_angle
C1 O1 C10 107.60(5)
C5 O2 C6 106.11(5)
C6 O3 C9 107.91(5)
C11 O4 C12 116.48(5)
C4 N1 C2 104.88(6)
C4 N1 C1 128.91(6)
C2 N1 C1 125.41(6)
C4 N2 C3 106.05(7)
O1 C1 N1 108.04(5)
O1 C1 C5 105.75(5)
N1 C1 C5 116.12(5)
O1 C1 H1 111.2(7)
N1 C1 H1 105.1(8)
C5 C1 H1 110.6(7)
F1 C2 C3 132.04(7)
F1 C2 N1 119.21(7)
C3 C2 N1 108.74(7)
C2 C3 N2 108.20(7)
C2 C3 H3 129.5(8)
N2 C3 H3 122.3(8)
N2 C4 N1 112.13(7)
N2 C4 H4 126.1(8)
N1 C4 H4 121.7(8)
O2 C5 C1 111.20(5)
O2 C5 C9 103.73(5)
C1 C5 C9 103.49(5)
O2 C5 H5 112.3(7)
C1 C5 H5 111.3(7)
C9 C5 H5 114.3(7)
O3 C6 O2 103.88(5)
O3 C6 C8 108.35(6)
O2 C6 C8 109.11(6)
O3 C6 C7 111.12(7)
O2 C6 C7 110.57(6)
C8 C6 C7 113.35(6)
C6 C7 H7A 108.6(10)
C6 C7 H7B 109.9(9)
H7A C7 H7B 118.3(14)
C6 C7 H7C 110.8(10)
H7A C7 H7C 109.1(13)
H7B C7 H7C 99.8(13)
C6 C8 H8A 109.1(8)
C6 C8 H8B 111.1(9)
H8A C8 H8B 111.0(13)
C6 C8 H8C 105.5(11)
H8A C8 H8C 105.4(15)
H8B C8 H8C 114.2(14)
O3 C9 C10 109.98(5)
O3 C9 C5 104.54(5)
C10 C9 C5 105.01(5)
O3 C9 H9 112.4(7)
C10 C9 H9 114.3(7)
C5 C9 H9 109.9(7)
O1 C10 C11 111.87(5)
O1 C10 C9 106.10(5)
C11 C10 C9 113.41(5)
O1 C10 H10 108.6(7)
C11 C10 H10 108.6(7)
C9 C10 H10 108.2(7)
O4 C11 C10 106.73(5)
O4 C11 H11A 110.9(8)
C10 C11 H11A 108.8(8)
O4 C11 H11B 109.4(8)
C10 C11 H11B 110.6(8)
H11A C11 H11B 110.4(10)
O4 C12 C13 108.39(5)
O4 C12 C19 104.51(5)
C13 C12 C19 112.97(5)
O4 C12 C25 110.45(5)
C13 C12 C25 114.12(5)
C19 C12 C25 105.97(5)
C18 C13 C14 118.24(6)
C18 C13 C12 123.44(6)
C14 C13 C12 118.05(5)
C15 C14 C13 120.96(6)
C15 C14 H14 119.6(9)
C13 C14 H14 119.4(9)
C14 C15 C16 119.98(7)
C14 C15 H15 117.7(8)
C16 C15 H15 122.2(8)
C17 C16 C15 119.67(7)
C17 C16 H16 117.2(8)
C15 C16 H16 123.1(9)
C16 C17 C18 120.30(6)
C16 C17 H17 119.7(9)
C18 C17 H17 119.6(9)
C13 C18 C17 120.83(6)
C13 C18 H18 118.9(8)
C17 C18 H18 120.2(8)
C24 C19 C20 118.78(6)
C24 C19 C12 122.15(6)
C20 C19 C12 118.89(6)
C21 C20 C19 120.54(7)
C21 C20 H20 120.5(9)
C19 C20 H20 119.0(9)
C20 C21 C22 120.54(8)
C20 C21 H21 119.8(9)
C22 C21 H21 119.7(9)
C23 C22 C21 119.26(7)
C23 C22 H22 118.4(9)
C21 C22 H22 122.3(9)
C22 C23 C24 120.39(8)
C22 C23 H23 119.0(9)
C24 C23 H23 120.5(9)
C19 C24 C23 120.48(7)
C19 C24 H24 119.3(8)
C23 C24 H24 120.3(8)
C30 C25 C26 118.54(6)
C30 C25 C12 122.44(6)
C26 C25 C12 118.88(6)
C27 C26 C25 120.92(6)
C27 C26 H26 116.7(8)
C25 C26 H26 122.4(8)
C26 C27 C28 120.13(7)
C26 C27 H27 119.6(9)
C28 C27 H27 120.2(9)
C29 C28 C27 119.25(7)
C29 C28 H28 119.9(9)
C27 C28 H28 120.8(9)
C28 C29 C30 120.62(7)
C28 C29 H29 117.5(8)
C30 C29 H29 121.7(8)
C25 C30 C29 120.49(6)
C25 C30 H30 118.4(8)
C29 C30 H30 121.1(8)

loop_
_geom_bond_atom_site_label_1
_geom_bond_atom_site_label_2
_geom_bond_distance
F1 C2 1.3280(10)
O1 C1 1.4211(8)
O1 C10 1.4450(8)
O2 C5 1.4188(8)
O2 C6 1.4349(8)
O3 C6 1.4240(8)
O3 C9 1.4291(8)
O4 C11 1.4297(8)
O4 C12 1.4483(7)
N1 C4 1.3715(9)
N1 C2 1.3733(9)
N1 C1 1.4463(9)
N2 C4 1.3136(10)
N2 C3 1.3900(12)
C1 C5 1.5275(9)
C1 H1 0.961(12)
C2 C3 1.3528(12)
C3 H3 0.940(14)
C4 H4 0.956(13)
C5 C9 1.5416(9)
C5 H5 1.013(12)
C6 C8 1.5063(11)
C6 C7 1.5215(11)
C7 H7A 1.052(18)
C7 H7B 0.970(15)
C7 H7C 1.000(17)
C8 H8A 1.033(16)
C8 H8B 1.002(17)
C8 H8C 0.99(2)
C9 C10 1.5365(9)
C9 H9 0.924(13)
C10 C11 1.5127(9)
C10 H10 0.942(12)
C11 H11A 1.003(14)
C11 H11B 0.949(12)
C12 C13 1.5269(9)
C12 C19 1.5317(9)
C12 C25 1.5386(9)
C13 C18 1.3939(9)
C13 C14 1.4054(9)
C14 C15 1.3906(10)
C14 H14 0.949(15)
C15 C16 1.3926(11)
C15 H15 0.934(14)
C16 C17 1.3873(11)
C16 H16 0.992(15)
C17 C18 1.3955(10)
C17 H17 0.978(15)
C18 H18 0.964(13)
C19 C24 1.3906(9)
C19 C20 1.3981(10)
C20 C21 1.3883(10)
C20 H20 0.930(15)
C21 C22 1.3902(14)
C21 H21 0.953(14)
C22 C23 1.3861(13)
C22 H22 0.950(15)
C23 C24 1.3986(10)
C23 H23 0.958(16)
C24 H24 1.012(14)
C25 C30 1.3939(9)
C25 C26 1.4016(9)
C26 C27 1.3901(10)
C26 H26 0.965(13)
C27 C28 1.3949(11)
C27 H27 0.914(14)
C28 C29 1.3895(11)
C28 H28 0.922(14)
C29 C30 1.3950(10)
C29 H29 1.014(14)
C30 H30 0.973(13)

loop_
_geom_torsion_atom_site_label_1
_geom_torsion_atom_site_label_2
_geom_torsion_atom_site_label_3
_geom_torsion_atom_site_label_4
_geom_torsion
C10 O1 C1 N1 161.37(5)
C10 O1 C1 C5 36.41(6)
C4 N1 C1 O1 -52.55(8)
C2 N1 C1 O1 115.62(7)
C4 N1 C1 C5 65.98(9)
C2 N1 C1 C5 -125.84(7)
C4 N1 C2 F1 -179.22(7)
C1 N1 C2 F1 10.27(11)
C4 N1 C2 C3 -0.45(9)
C1 N1 C2 C3 -170.95(7)
F1 C2 C3 N2 178.97(9)
N1 C2 C3 N2 0.41(10)
C4 N2 C3 C2 -0.20(10)
C3 N2 C4 N1 -0.09(9)
C2 N1 C4 N2 0.34(8)
C1 N1 C4 N2 170.39(6)
C6 O2 C5 C1 -140.35(5)
C6 O2 C5 C9 -29.72(6)
O1 C1 C5 O2 82.29(6)
N1 C1 C5 O2 -37.48(7)
O1 C1 C5 C9 -28.49(6)
N1 C1 C5 C9 -148.26(5)
C9 O3 C6 O2 -31.35(7)
C9 O3 C6 C8 -147.28(6)
C9 O3 C6 C7 87.56(7)
C5 O2 C6 O3 38.40(7)
C5 O2 C6 C8 153.79(6)
C5 O2 C6 C7 -80.88(7)
C6 O3 C9 C10 125.19(6)
C6 O3 C9 C5 12.92(7)
O2 C5 C9 O3 10.38(7)
C1 C5 C9 O3 126.57(6)
O2 C5 C9 C10 -105.40(5)
C1 C5 C9 C10 10.79(6)
C1 O1 C10 C11 95.19(6)
C1 O1 C10 C9 -28.98(6)
O3 C9 C10 O1 -102.00(6)
C5 C9 C10 O1 9.96(6)
O3 C9 C10 C11 134.80(6)
C5 C9 C10 C11 -113.24(6)
C12 O4 C11 C10 175.20(5)
O1 C10 C11 O4 -65.98(7)
C9 C10 C11 O4 53.98(7)
C11 O4 C12 C13 44.87(7)
C11 O4 C12 C19 165.60(6)
C11 O4 C12 C25 -80.83(7)
O4 C12 C13 C18 -118.27(7)
C19 C12 C13 C18 126.40(7)
C25 C12 C13 C18 5.26(9)
O4 C12 C13 C14 55.61(7)
C19 C12 C13 C14 -59.72(7)
C25 C12 C13 C14 179.14(6)
C18 C13 C14 C15 1.45(10)
C12 C13 C14 C15 -172.75(6)
C13 C14 C15 C16 -1.60(11)
C14 C15 C16 C17 0.21(12)
C15 C16 C17 C18 1.29(12)
C14 C13 C18 C17 0.06(10)
C12 C13 C18 C17 173.92(6)
C16 C17 C18 C13 -1.43(12)
O4 C12 C19 C24 -137.61(6)
C13 C12 C19 C24 -19.98(8)
C25 C12 C19 C24 105.68(7)
O4 C12 C19 C20 47.34(8)
C13 C12 C19 C20 164.97(6)
C25 C12 C19 C20 -69.37(7)
C24 C19 C20 C21 0.95(11)
C12 C19 C20 C21 176.17(7)
C19 C20 C21 C22 -0.91(12)
C20 C21 C22 C23 0.44(12)
C21 C22 C23 C24 -0.03(12)
C20 C19 C24 C23 -0.53(10)
C12 C19 C24 C23 -175.59(6)
C22 C23 C24 C19 0.08(12)
O4 C12 C25 C30 1.36(8)
C13 C12 C25 C30 -121.04(7)
C19 C12 C25 C30 114.00(7)
O4 C12 C25 C26 -174.35(5)
C13 C12 C25 C26 63.24(8)
C19 C12 C25 C26 -61.71(7)
C30 C25 C26 C27 -0.44(10)
C12 C25 C26 C27 175.44(6)
C25 C26 C27 C28 0.97(11)
C26 C27 C28 C29 0.22(11)
C27 C28 C29 C30 -1.94(11)
C26 C25 C30 C29 -1.28(10)
C12 C25 C30 C29 -177.01(6)
C28 C29 C30 C25 2.50(11)

loop_
_cod_related_entry_id
_cod_related_entry_database
_cod_related_entry_code
1 ChemSpider 9845292
